data_4083583
loop_
_publ_author_name
'Johnson, Kevin R. D.'
'Kamenz, Breanne L.'
'Hayes, Paul G.'

_publ_section_title
;
 Bis(pyrazolyl)carbazole as a Versatile Ligand for Supporting Lutetium
 Alkyl and Hydride Complexes
;
_journal_issue 12
_journal_name_full Organometallics
_journal_page_first 3005
_journal_paper_doi 10.1021/om500226t
_journal_volume 33
_journal_year 2014
_chemical_formula_sum 'C26 H29 N5'
_chemical_formula_weight 411.54
_chemical_name_systematic
; 
 ? 
;
_space_group_IT_number 148
_symmetry_cell_setting rhombohedral
_symmetry_space_group_name_Hall '-P 3*'
_symmetry_space_group_name_H-M 'R -3 :R'
_atom_sites_solution_hydrogens geom
_atom_sites_solution_primary direct
_atom_sites_solution_secondary difmap
_audit_creation_method SHELXL-97
_cell_angle_alpha 115.12
_cell_angle_beta 115.12
_cell_angle_gamma 115.12
_cell_formula_units_Z 6
_cell_length_a 18.344(3)
_cell_length_b 18.344(3)
_cell_length_c 18.344(3)
_cell_measurement_reflns_used 9221
_cell_measurement_temperature 173(2)
_cell_measurement_theta_max 28.61
_cell_measurement_theta_min 2.24
_cell_volume 3416.6(10)
_computing_cell_refinement 'Bruker SAINT'
_computing_data_collection 'Bruker APEX2'
_computing_data_reduction 'Bruker SAINT'
_computing_molecular_graphics 'Bruker SHELXTL'
_computing_publication_material 'Bruker SHELXTL'
_computing_structure_refinement 'SHELXL-97 (Sheldrick, 2008)'
_computing_structure_solution 'SHELXS-97 (Sheldrick, 2008)'
_diffrn_ambient_temperature 173(2)
_diffrn_measured_fraction_theta_full 0.970
_diffrn_measured_fraction_theta_max 0.970
_diffrn_measurement_device_type 'Bruker APEX-II CCD'
_diffrn_measurement_method '\f and \w scans'
_diffrn_radiation_monochromator graphite
_diffrn_radiation_source 'fine-focus sealed tube'
_diffrn_radiation_type MoK\a
_diffrn_radiation_wavelength 0.71073
_diffrn_reflns_av_R_equivalents 0.0211
_diffrn_reflns_av_sigmaI/netI 0.0155
_diffrn_reflns_limit_h_max 23
_diffrn_reflns_limit_h_min -23
_diffrn_reflns_limit_k_max 23
_diffrn_reflns_limit_k_min -23
_diffrn_reflns_limit_l_max 23
_diffrn_reflns_limit_l_min -23
_diffrn_reflns_number 31705
_diffrn_reflns_theta_full 27.09
_diffrn_reflns_theta_max 27.09
_diffrn_reflns_theta_min 1.82
_exptl_absorpt_coefficient_mu 0.073
_exptl_absorpt_correction_T_max 0.9831
_exptl_absorpt_correction_T_min 0.9675
_exptl_absorpt_correction_type multi-scan
_exptl_absorpt_process_details 'SADABS (Bruker, 2008)'
_exptl_crystal_colour yellow
_exptl_crystal_density_diffrn 1.200
_exptl_crystal_density_method 'not measured'
_exptl_crystal_description prism
_exptl_crystal_F_000 1320
_exptl_crystal_size_max 0.46
_exptl_crystal_size_mid 0.26
_exptl_crystal_size_min 0.23
_refine_diff_density_max 0.242
_refine_diff_density_min -0.220
_refine_diff_density_rms 0.037
_refine_ls_extinction_method none
_refine_ls_goodness_of_fit_ref 1.063
_refine_ls_hydrogen_treatment constr
_refine_ls_matrix_type full
_refine_ls_number_parameters 286
_refine_ls_number_reflns 4883
_refine_ls_number_restraints 0
_refine_ls_restrained_S_all 1.063
_refine_ls_R_factor_all 0.0483
_refine_ls_R_factor_gt 0.0408
_refine_ls_shift/su_max 0.001
_refine_ls_shift/su_mean 0.000
_refine_ls_structure_factor_coef Fsqd
_refine_ls_weighting_details 'calc w=1/[\s^2^(Fo^2^)+(0.0579P)^2^+0.7333P] where P=(Fo^2^+2Fc^2^)/3'
_refine_ls_weighting_scheme calc
_refine_ls_wR_factor_gt 0.1087
_refine_ls_wR_factor_ref 0.1147
_reflns_number_gt 4126
_reflns_number_total 4883
_reflns_threshold_expression >2sigma(I)
_cod_data_source_file om500226t_si_002.cif
_cod_data_source_block Compound2a
_cod_depositor_comments
;
The following automatic conversions were performed:

'_symmetry_cell_setting' value 'Rhombohedral' changed to
'rhombohedral' according to
/usr/data/users/saulius/crontab/automatic-downloads/rss-feeds/ACS/lib/dictionaries/cif_core.dic
dictionary named 'cif_core.dic' version 2.4.2 from 2011-04-26.

Automatic conversion script
Id: cif_fix_values 2281 2013-09-26 08:29:07Z andrius 

 Adding full bibliography for 4083583--4083586.cif.
;
_cod_original_cell_volume 3416.9(9)
_cod_original_sg_symbol_H-M R-3
_cod_database_code 4083583

loop_
_symmetry_equiv_pos_as_xyz
'x, y, z'
'z, x, y'
'y, z, x'
'-x, -y, -z'
'-z, -x, -y'
'-y, -z, -x'

loop_
_atom_site_label
_atom_site_type_symbol
_atom_site_fract_x
_atom_site_fract_y
_atom_site_fract_z
_atom_site_U_iso_or_equiv
_atom_site_adp_type
_atom_site_occupancy
_atom_site_symmetry_multiplicity
_atom_site_calc_flag
_atom_site_refinement_flags
C11 C 0.36995(10) 0.82138(10) -0.12468(10) 0.0304(2) Uani 1 1 d .
C8 C 0.52422(10) 0.93796(10) 0.16372(10) 0.0294(2) Uani 1 1 d .
C9 C 0.45649(9) 0.90622(10) 0.05947(10) 0.0283(2) Uani 1 1 d .
C12 C 0.34570(10) 0.88230(10) -0.08495(10) 0.0284(2) Uani 1 1 d .
C1 C 0.27542(10) 0.88193(10) -0.15771(10) 0.0296(2) Uani 1 1 d .
C23 C 0.51638(11) 1.09818(11) 0.34485(11) 0.0358(3) Uani 1 1 d .
C7 C 0.57467(10) 0.89893(11) 0.17341(11) 0.0336(3) Uani 1 1 d .
H7 H 0.6213 0.9204 0.2439 0.040 Uiso 1 1 calc R
C10 C 0.44141(10) 0.83679(10) -0.03152(11) 0.0306(2) Uani 1 1 d .
C6 C 0.55923(10) 0.82903(11) 0.08291(12) 0.0351(3) Uani 1 1 d .
C2 C 0.23175(11) 0.82013(11) -0.26793(11) 0.0349(3) Uani 1 1 d .
H2 H 0.1834 0.8185 -0.3184 0.042 Uiso 1 1 calc R
C17 C 0.25538(11) 1.05300(11) -0.00526(11) 0.0329(3) Uani 1 1 d .
C5 C 0.49210(11) 0.79772(11) -0.01993(12) 0.0345(3) Uani 1 1 d .
H5 H 0.4806 0.7501 -0.0822 0.041 Uiso 1 1 calc R
C4 C 0.32604(11) 0.76125(11) -0.23532(11) 0.0348(3) Uani 1 1 d .
H4 H 0.3440 0.7215 -0.2608 0.042 Uiso 1 1 calc R
C18 C 0.29142(13) 1.13340(13) 0.10618(13) 0.0408(3) Uani 1 1 d .
H18 H 0.2677 1.0890 0.1238 0.049 Uiso 1 1 calc R
C14 C 0.61613(13) 0.78912(13) 0.09938(14) 0.0442(3) Uani 1 1 d .
H14A H 0.5909 0.7351 0.0259 0.066 Uiso 1 1 calc R
H14B H 0.5913 0.7475 0.1178 0.066 Uiso 1 1 calc R
H14C H 0.7031 0.8589 0.1651 0.066 Uiso 1 1 calc R
C3 C 0.25610(11) 0.76001(11) -0.30773(11) 0.0362(3) Uani 1 1 d .
C21 C 0.61258(13) 1.05386(13) 0.36667(12) 0.0447(3) Uani 1 1 d .
H21 H 0.6626 1.0466 0.3969 0.054 Uiso 1 1 calc R
C15 C 0.18138(12) 0.94774(12) -0.18238(12) 0.0431(3) Uani 1 1 d .
H15 H 0.1403 0.9099 -0.2607 0.052 Uiso 1 1 calc R
C22 C 0.59807(14) 1.11166(14) 0.42457(12) 0.0470(3) Uani 1 1 d .
H22 H 0.6355 1.1526 0.5027 0.056 Uiso 1 1 calc R
C16 C 0.18331(12) 1.01744(12) -0.11123(12) 0.0428(3) Uani 1 1 d .
H16 H 0.1440 1.0378 -0.1295 0.051 Uiso 1 1 calc R
C24 C 0.46642(14) 1.14222(14) 0.36181(12) 0.0464(3) Uani 1 1 d .
H24 H 0.4077 1.1145 0.2866 0.056 Uiso 1 1 calc R
C13 C 0.20501(14) 0.69456(14) -0.42904(12) 0.0498(3) Uani 1 1 d .
H13A H 0.2524 0.6845 -0.4319 0.075 Uiso 1 1 calc R
H13B H 0.2071 0.7406 -0.4437 0.075 Uiso 1 1 calc R
H13C H 0.1224 0.6161 -0.4903 0.075 Uiso 1 1 calc R
C20 C 0.42583(15) 1.24400(15) 0.21126(14) 0.0561(4) Uani 1 1 d .
H20A H 0.4649 1.2203 0.2215 0.084 Uiso 1 1 calc R
H20B H 0.4481 1.2936 0.2838 0.084 Uiso 1 1 calc R
H20C H 0.4511 1.2895 0.1963 0.084 Uiso 1 1 calc R
C19 C 0.22699(17) 1.16680(17) 0.08896(17) 0.0570(4) Uani 1 1 d .
H19A H 0.2445 1.2055 0.0660 0.085 Uiso 1 1 calc R
H19B H 0.2543 1.2217 0.1637 0.085 Uiso 1 1 calc R
H19C H 0.1408 1.0946 0.0261 0.085 Uiso 1 1 calc R
C26 C 0.40020(19) 1.0882(2) 0.38360(18) 0.0702(5) Uani 1 1 d .
H26A H 0.3319 1.0014 0.3128 0.105 Uiso 1 1 calc R
H26B H 0.3721 1.1211 0.3996 0.105 Uiso 1 1 calc R
H26C H 0.4543 1.1075 0.4523 0.105 Uiso 1 1 calc R
C25 C 0.56437(19) 1.27776(17) 0.46270(17) 0.0747(6) Uani 1 1 d .
H25A H 0.6239 1.3069 0.5371 0.112 Uiso 1 1 calc R
H25B H 0.5298 1.3047 0.4718 0.112 Uiso 1 1 calc R
H25C H 0.6025 1.3091 0.4442 0.112 Uiso 1 1 calc R
N3 N 0.39770(8) 0.93249(8) 0.02574(8) 0.0283(2) Uani 1 1 d .
H3 H 0.3940 0.9743 0.0678 0.034 Uiso 1 1 calc R
N1 N 0.29553(9) 1.00707(9) -0.01106(9) 0.0318(2) Uani 1 1 d .
N5 N 0.48229(9) 1.03547(9) 0.24342(9) 0.0326(2) Uani 1 1 d .
N2 N 0.24894(9) 0.94212(9) -0.12108(9) 0.0311(2) Uani 1 1 d .
N4 N 0.54248(9) 1.00851(9) 0.25769(9) 0.0314(2) Uani 1 1 d .

loop_
_atom_site_aniso_label
_atom_site_aniso_U_11
_atom_site_aniso_U_22
_atom_site_aniso_U_33
_atom_site_aniso_U_23
_atom_site_aniso_U_13
_atom_site_aniso_U_12
C11 0.0262(5) 0.0277(5) 0.0329(6) 0.0222(5) 0.0216(5) 0.0182(5)
C8 0.0246(5) 0.0284(5) 0.0324(6) 0.0232(5) 0.0203(5) 0.0182(5)
C9 0.0231(5) 0.0268(5) 0.0327(6) 0.0224(5) 0.0199(5) 0.0175(5)
C12 0.0245(5) 0.0252(5) 0.0286(5) 0.0198(5) 0.0190(5) 0.0159(5)
C1 0.0254(5) 0.0267(5) 0.0301(6) 0.0213(5) 0.0192(5) 0.0172(5)
C23 0.0355(6) 0.0358(6) 0.0307(6) 0.0245(6) 0.0233(6) 0.0251(6)
C7 0.0275(6) 0.0343(6) 0.0379(6) 0.0284(6) 0.0223(5) 0.0225(5)
C10 0.0263(5) 0.0284(5) 0.0340(6) 0.0232(5) 0.0221(5) 0.0188(5)
C6 0.0290(6) 0.0341(6) 0.0457(7) 0.0306(6) 0.0273(6) 0.0238(5)
C2 0.0298(6) 0.0331(6) 0.0311(6) 0.0242(6) 0.0203(5) 0.0201(5)
C17 0.0319(6) 0.0360(6) 0.0431(7) 0.0324(6) 0.0289(6) 0.0259(5)
C5 0.0322(6) 0.0325(6) 0.0409(7) 0.0266(6) 0.0280(6) 0.0241(5)
C4 0.0321(6) 0.0301(6) 0.0339(6) 0.0218(5) 0.0248(5) 0.0208(5)
C18 0.0523(8) 0.0513(8) 0.0544(8) 0.0442(7) 0.0447(7) 0.0432(7)
C14 0.0419(7) 0.0484(8) 0.0559(8) 0.0405(7) 0.0361(7) 0.0373(7)
C3 0.0318(6) 0.0308(6) 0.0300(6) 0.0208(5) 0.0221(5) 0.0185(5)
C21 0.0455(7) 0.0523(8) 0.0350(7) 0.0332(7) 0.0261(6) 0.0381(7)
C15 0.0417(7) 0.0438(7) 0.0341(7) 0.0292(6) 0.0223(6) 0.0324(7)
C22 0.0530(8) 0.0542(8) 0.0330(7) 0.0325(7) 0.0292(7) 0.0412(8)
C16 0.0403(7) 0.0455(7) 0.0446(7) 0.0349(7) 0.0278(7) 0.0343(7)
C24 0.0559(8) 0.0556(9) 0.0378(7) 0.0341(7) 0.0350(7) 0.0454(8)
C13 0.0523(8) 0.0497(8) 0.0349(7) 0.0290(7) 0.0315(7) 0.0350(8)
C20 0.0559(9) 0.0531(9) 0.0465(8) 0.0314(8) 0.0370(8) 0.0406(8)
C19 0.0775(11) 0.0792(11) 0.0802(11) 0.0665(11) 0.0681(11) 0.0692(11)
C26 0.0918(14) 0.1033(15) 0.0758(12) 0.0709(13) 0.0736(12) 0.0818(14)
C25 0.0867(14) 0.0601(11) 0.0540(10) 0.0354(9) 0.0432(11) 0.0592(11)
N3 0.0276(5) 0.0299(5) 0.0285(5) 0.0224(4) 0.0201(4) 0.0215(4)
N1 0.0339(5) 0.0378(5) 0.0351(5) 0.0295(5) 0.0267(5) 0.0276(5)
N5 0.0308(5) 0.0359(5) 0.0313(5) 0.0252(5) 0.0222(5) 0.0251(5)
N2 0.0286(5) 0.0309(5) 0.0298(5) 0.0234(4) 0.0197(4) 0.0210(4)
N4 0.0276(5) 0.0332(5) 0.0307(5) 0.0245(5) 0.0199(4) 0.0220(4)

loop_
_atom_type_symbol
_atom_type_description
_atom_type_scat_dispersion_real
_atom_type_scat_dispersion_imag
_atom_type_scat_source
C C 0.0033 0.0016 'International Tables Vol C Tables 4.2.6.8 and 6.1.1.4'
H H 0.0000 0.0000 'International Tables Vol C Tables 4.2.6.8 and 6.1.1.4'
N N 0.0061 0.0033 'International Tables Vol C Tables 4.2.6.8 and 6.1.1.4'

loop_
_geom_angle_atom_site_label_1
_geom_angle_atom_site_label_2
_geom_angle_atom_site_label_3
_geom_angle
C4 C11 C12 120.96(11)
C4 C11 C10 132.75(11)
C12 C11 C10 106.29(10)
C7 C8 C9 117.99(11)
C7 C8 N4 120.30(10)
C9 C8 N4 121.70(10)
N3 C9 C8 130.91(10)
N3 C9 C10 109.16(10)
C8 C9 C10 119.93(10)
N3 C12 C1 130.65(10)
N3 C12 C11 109.40(10)
C1 C12 C11 119.92(10)
C2 C1 C12 117.82(11)
C2 C1 N2 120.48(10)
C12 C1 N2 121.70(10)
N5 C23 C22 110.92(11)
N5 C23 C24 120.83(11)
C22 C23 C24 128.23(12)
C8 C7 C6 122.40(11)
C5 C10 C9 120.86(11)
C5 C10 C11 132.64(11)
C9 C10 C11 106.50(10)
C5 C6 C7 119.39(11)
C5 C6 C14 121.16(12)
C7 C6 C14 119.45(11)
C1 C2 C3 122.60(11)
N1 C17 C16 110.78(11)
N1 C17 C18 120.23(10)
C16 C17 C18 128.97(11)
C6 C5 C10 119.42(11)
C3 C4 C11 119.35(11)
C17 C18 C20 110.56(11)
C17 C18 C19 111.07(12)
C20 C18 C19 111.08(13)
C4 C3 C2 119.34(11)
C4 C3 C13 121.27(12)
C2 C3 C13 119.38(12)
N4 C21 C22 107.34(11)
N2 C15 C16 107.34(11)
C21 C22 C23 105.55(12)
C15 C16 C17 105.62(11)
C23 C24 C25 110.78(13)
C23 C24 C26 109.80(13)
C25 C24 C26 111.75(15)
C12 N3 C9 108.64(9)
C17 N1 N2 105.08(9)
C23 N5 N4 105.32(9)
C15 N2 N1 111.19(10)
C15 N2 C1 127.99(10)
N1 N2 C1 120.80(9)
C21 N4 N5 110.88(10)
C21 N4 C8 128.51(10)
N5 N4 C8 120.57(9)

loop_
_geom_bond_atom_site_label_1
_geom_bond_atom_site_label_2
_geom_bond_distance
C11 C4 1.3934(17)
C11 C12 1.4087(16)
C11 C10 1.4464(16)
C8 C7 1.3899(16)
C8 C9 1.4011(16)
C8 N4 1.4165(15)
C9 N3 1.3806(14)
C9 C10 1.4102(16)
C12 N3 1.3796(14)
C12 C1 1.4027(15)
C1 C2 1.3865(17)
C1 N2 1.4176(15)
C23 N5 1.3267(16)
C23 C22 1.4011(18)
C23 C24 1.4990(18)
C7 C6 1.4019(18)
C10 C5 1.3966(16)
C6 C5 1.3830(18)
C6 C14 1.5118(16)
C2 C3 1.4001(18)
C17 N1 1.3346(15)
C17 C16 1.4006(18)
C17 C18 1.5021(18)
C4 C3 1.3834(18)
C18 C20 1.519(2)
C18 C19 1.5279(18)
C3 C13 1.5091(17)
C21 N4 1.3563(16)
C21 C22 1.359(2)
C15 N2 1.3546(15)
C15 C16 1.358(2)
C24 C25 1.521(2)
C24 C26 1.531(2)
N1 N2 1.3612(14)
N5 N4 1.3640(14)

loop_
_geom_hbond_atom_site_label_D
_geom_hbond_atom_site_label_H
_geom_hbond_atom_site_label_A
_geom_hbond_distance_DH
_geom_hbond_distance_HA
_geom_hbond_distance_DA
_geom_hbond_angle_DHA
N3 H3 N5 0.88 2.28 2.7872(14) 116.3
N3 H3 N1 0.88 2.27 2.7799(14) 116.6

loop_
_geom_torsion_atom_site_label_1
_geom_torsion_atom_site_label_2
_geom_torsion_atom_site_label_3
_geom_torsion_atom_site_label_4
_geom_torsion
C7 C8 C9 N3 -179.26(11)
N4 C8 C9 N3 0.20(18)
C7 C8 C9 C10 -0.06(15)
N4 C8 C9 C10 179.39(10)
C4 C11 C12 N3 179.19(10)
C10 C11 C12 N3 -0.31(12)
C4 C11 C12 C1 0.64(16)
C10 C11 C12 C1 -178.87(10)
N3 C12 C1 C2 -178.04(11)
C11 C12 C1 C2 0.16(16)
N3 C12 C1 N2 1.81(18)
C11 C12 C1 N2 -179.99(10)
C9 C8 C7 C6 -0.50(17)
N4 C8 C7 C6 -179.96(10)
N3 C9 C10 C5 -179.90(10)
C8 C9 C10 C5 0.75(16)
N3 C9 C10 C11 0.34(12)
C8 C9 C10 C11 -179.02(10)
C4 C11 C10 C5 0.8(2)
C12 C11 C10 C5 -179.74(12)
C4 C11 C10 C9 -179.44(12)
C12 C11 C10 C9 -0.01(12)
C8 C7 C6 C5 0.37(17)
C8 C7 C6 C14 -179.57(11)
C12 C1 C2 C3 -0.59(17)
N2 C1 C2 C3 179.55(10)
C7 C6 C5 C10 0.32(17)
C14 C6 C5 C10 -179.74(11)
C9 C10 C5 C6 -0.88(17)
C11 C10 C5 C6 178.82(12)
C12 C11 C4 C3 -1.02(17)
C10 C11 C4 C3 178.34(12)
N1 C17 C18 C20 60.92(15)
C16 C17 C18 C20 -117.46(15)
N1 C17 C18 C19 -175.29(12)
C16 C17 C18 C19 6.33(19)
C11 C4 C3 C2 0.59(17)
C11 C4 C3 C13 -179.07(12)
C1 C2 C3 C4 0.22(18)
C1 C2 C3 C13 179.89(12)
N4 C21 C22 C23 0.06(17)
N5 C23 C22 C21 0.07(17)
C24 C23 C22 C21 178.61(14)
N2 C15 C16 C17 0.27(15)
N1 C17 C16 C15 -0.21(15)
C18 C17 C16 C15 178.29(13)
N5 C23 C24 C25 -117.38(15)
C22 C23 C24 C25 64.2(2)
N5 C23 C24 C26 118.71(15)
C22 C23 C24 C26 -59.7(2)
C1 C12 N3 C9 178.88(11)
C11 C12 N3 C9 0.53(12)
C8 C9 N3 C12 178.72(11)
C10 C9 N3 C12 -0.54(12)
C16 C17 N1 N2 0.06(13)
C18 C17 N1 N2 -178.59(10)
C22 C23 N5 N4 -0.17(14)
C24 C23 N5 N4 -178.83(11)
C16 C15 N2 N1 -0.26(15)
C16 C15 N2 C1 -178.56(11)
C17 N1 N2 C15 0.12(13)
C17 N1 N2 C1 178.57(9)
C2 C1 N2 C15 0.91(18)
C12 C1 N2 C15 -178.94(12)
C2 C1 N2 N1 -177.25(10)
C12 C1 N2 N1 2.90(16)
C22 C21 N4 N5 -0.17(16)
C22 C21 N4 C8 -177.75(12)
C23 N5 N4 C21 0.21(13)
C23 N5 N4 C8 178.01(10)
C7 C8 N4 C21 5.05(18)
C9 C8 N4 C21 -174.39(12)
C7 C8 N4 N5 -172.34(10)
C9 C8 N4 N5 8.22(16)
